data_1571594
loop_
_publ_author_name
'Khatun, Mst Nasima'
'Nandy, Satyendu'
'Roy, Hirakjyoti'
'Ghosh, Siddhartha Sankar'
'Kumar, Sachin'
'Iyer, Parameswar Krishnan'

_publ_section_title
;
 Sulphur-atom positional engineering in perylenimide: structure-property
 relationships and H-aggregation directed type-I photodynamic therapy.
;
_journal_issue 24
_journal_name_full 'Chemical science'
_journal_page_first 9298
_journal_page_last 9317
_journal_paper_doi 10.1039/d4sc01180e
_journal_volume 15
_journal_year 2024
_chemical_formula_sum 'C36 H28 N O2 S2'
_chemical_formula_weight 570.71
_space_group_crystal_system triclinic
_space_group_IT_number 2
_space_group_name_Hall '-P 1'
_space_group_name_H-M_alt 'P -1'
_atom_sites_solution_hydrogens geom
_audit_creation_method SHELXL-2018/3
_audit_update_record
;
2024-01-16 deposited with the CCDC.	2024-05-10 downloaded from the CCDC.
;
_cell_angle_alpha 83.044(2)
_cell_angle_beta 84.880(2)
_cell_angle_gamma 77.501(2)
_cell_formula_units_Z 2
_cell_length_a 7.3852(5)
_cell_length_b 11.7473(8)
_cell_length_c 16.5975(11)
_cell_measurement_temperature 273(2)
_cell_volume 1392.51(16)
_computing_structure_refinement 'SHELXL-2018/3 (Sheldrick, 2018)'
_computing_structure_solution 'SHELXT 2018/2 (Sheldrick, 2018)'
_diffrn_ambient_temperature 273(2)
_diffrn_measured_fraction_theta_full 0.988
_diffrn_measured_fraction_theta_max 0.988
_diffrn_radiation_type MoK\a
_diffrn_radiation_wavelength 0.71073
_diffrn_reflns_av_R_equivalents 0.0762
_diffrn_reflns_av_unetI/netI 0.0854
_diffrn_reflns_Laue_measured_fraction_full 0.988
_diffrn_reflns_Laue_measured_fraction_max 0.988
_diffrn_reflns_limit_h_max 8
_diffrn_reflns_limit_h_min -8
_diffrn_reflns_limit_k_max 13
_diffrn_reflns_limit_k_min -13
_diffrn_reflns_limit_l_max 19
_diffrn_reflns_limit_l_min -19
_diffrn_reflns_number 35808
_diffrn_reflns_point_group_measured_fraction_full 0.988
_diffrn_reflns_point_group_measured_fraction_max 0.988
_diffrn_reflns_theta_full 25.000
_diffrn_reflns_theta_max 25.000
_diffrn_reflns_theta_min 1.239
_exptl_absorpt_coefficient_mu 0.227
_exptl_crystal_density_diffrn 1.361
_exptl_crystal_F_000 598
_refine_diff_density_max 1.064
_refine_diff_density_min -0.399
_refine_diff_density_rms 0.133
_refine_ls_extinction_method none
_refine_ls_goodness_of_fit_ref 1.509
_refine_ls_hydrogen_treatment constr
_refine_ls_matrix_type full
_refine_ls_number_parameters 370
_refine_ls_number_reflns 4839
_refine_ls_number_restraints 0
_refine_ls_restrained_S_all 1.509
_refine_ls_R_factor_all 0.3126
_refine_ls_R_factor_gt 0.1849
_refine_ls_shift/su_max 0.083
_refine_ls_shift/su_mean 0.020
_refine_ls_structure_factor_coef Fsqd
_refine_ls_weighting_details 'w=1/[\s^2^(Fo^2^)+(0.2000P)^2^+0.7137P] where P=(Fo^2^+2Fc^2^)/3'
_refine_ls_weighting_scheme calc
_refine_ls_wR_factor_gt 0.4237
_refine_ls_wR_factor_ref 0.5209
_reflns_Friedel_coverage 0.000
_reflns_number_gt 2105
_reflns_number_total 4839
_reflns_threshold_expression 'I > 2\s(I)'
_cod_data_source_file d4sc01180e2.cif
_cod_data_source_block STRUCTURE_0m_a
_cod_depositor_comments 'Adding full bibliography for 1571593--1571595.cif.'
_cod_database_code 1571594
_shelx_shelxl_version_number 2018/3
_shelx_space_group_comment
;
The symmetry employed for this shelxl refinement is uniquely defined
by the following loop, which should always be used as a source of
symmetry information in preference to the above space-group names.
They are only intended as comments.
;

loop_
_space_group_symop_operation_xyz
'x, y, z'
'-x, -y, -z'

loop_
_atom_site_label
_atom_site_type_symbol
_atom_site_fract_x
_atom_site_fract_y
_atom_site_fract_z
_atom_site_U_iso_or_equiv
_atom_site_adp_type
_atom_site_occupancy
_atom_site_site_symmetry_order
_atom_site_calc_flag
_atom_site_refinement_flags_posn
_atom_site_refinement_flags_adp
_atom_site_refinement_flags_occupancy
_atom_site_disorder_assembly
_atom_site_disorder_group
S001 S 0.2867(4) -0.0727(3) 0.7464(2) 0.1099(14) Uani 1 1 d . . . . .
S002 S 0.1354(7) -0.3948(3) 0.8570(3) 0.1575(18) Uani 1 1 d . . . . .
O003 O 0.3232(9) 0.8805(6) 0.3788(4) 0.095(2) Uani 1 1 d . . . . .
N004 N 0.4005(10) 0.7551(7) 0.2821(6) 0.076(2) Uani 1 1 d . . . . .
O005 O 0.4726(12) 0.6310(7) 0.1841(5) 0.115(3) Uani 1 1 d . . . . .
C2 C 0.2259(10) 0.4984(7) 0.5345(5) 0.053(2) Uani 1 1 d . . . . .
C1 C 0.1749(11) 0.1956(8) 0.6285(6) 0.059(2) Uani 1 1 d . . . . .
C3 C 0.3272(11) 0.5695(8) 0.3953(6) 0.058(2) Uani 1 1 d . . . . .
C4 C 0.0445(11) -0.0903(8) 0.6599(6) 0.060(2) Uani 1 1 d . . . . .
H4 H -0.037965 -0.075761 0.618886 0.073 Uiso 1 1 calc R U . . .
C00A C 0.1865(10) 0.4040(7) 0.5930(5) 0.053(2) Uani 1 1 d . . . . .
C00B C 0.3155(11) 0.3610(8) 0.4299(6) 0.058(2) Uani 1 1 d . . . . .
C00C C 0.2884(10) 0.4747(7) 0.4537(5) 0.054(2) Uani 1 1 d . . . . .
C00D C 0.2149(10) 0.2874(7) 0.5699(5) 0.055(2) Uani 1 1 d . . . . .
C00E C 0.3009(11) 0.6831(8) 0.4205(6) 0.062(2) Uani 1 1 d . . . . .
C00F C 0.1066(11) 0.2226(8) 0.7050(6) 0.068(3) Uani 1 1 d . . . . .
H00F H 0.078565 0.162764 0.742798 0.082 Uiso 1 1 calc R U . . .
C00G C 0.2777(10) 0.2659(7) 0.4893(6) 0.060(2) Uani 1 1 d . . . . .
C00H C 0.4251(14) 0.6466(10) 0.2545(8) 0.084(3) Uani 1 1 d . . . . .
C00I C 0.1682(13) -0.0219(7) 0.6638(5) 0.071(3) Uani 1 1 d . . . . .
C00J C 0.3433(12) 0.7816(10) 0.3601(7) 0.073(3) Uani 1 1 d . . . . .
C00K C 0.1192(12) 0.4225(8) 0.6717(6) 0.075(3) Uani 1 1 d . . . . .
H00K H 0.100656 0.497623 0.687598 0.089 Uiso 1 1 calc R U . . .
C00L C 0.2045(12) 0.0810(8) 0.6055(6) 0.066(2) Uani 1 1 d . . . . .
C00M C 0.3885(12) 0.5484(9) 0.3163(6) 0.069(2) Uani 1 1 d . . . . .
C00N C 0.2049(12) 0.6115(8) 0.5537(6) 0.073(3) Uani 1 1 d . . . . .
H00N H 0.165806 0.627662 0.606754 0.087 Uiso 1 1 calc R U . . .
C00O C 0.3013(12) 0.1522(8) 0.4698(6) 0.073(3) Uani 1 1 d . . . . .
H00O H 0.342773 0.135890 0.416994 0.088 Uiso 1 1 calc R U . . .
C00P C 0.2642(13) 0.0606(8) 0.5275(7) 0.081(3) Uani 1 1 d . . . . .
H00P H 0.280605 -0.014716 0.512155 0.097 Uiso 1 1 calc R U . . .
C00Q C 0.3771(13) 0.3462(8) 0.3503(7) 0.083(3) Uani 1 1 d . . . . .
H00Q H 0.395085 0.271350 0.334004 0.099 Uiso 1 1 calc R U . . .
C00R C 0.4137(14) 0.4352(9) 0.2934(6) 0.086(3) Uani 1 1 d . . . . .
H00R H 0.454692 0.420059 0.240396 0.103 Uiso 1 1 calc R U . . .
C00S C 0.0781(13) 0.3315(9) 0.7282(6) 0.075(3) Uani 1 1 d . . . . .
H00S H 0.031879 0.345923 0.780759 0.090 Uiso 1 1 calc R U . . .
C00T C 0.1654(17) -0.1866(8) 0.7693(7) 0.091(3) Uani 1 1 d . . . . .
C00U C 0.2404(13) 0.7037(8) 0.4960(7) 0.078(3) Uani 1 1 d . . . . .
H00U H 0.221282 0.779335 0.510985 0.093 Uiso 1 1 calc R U . . .
C00V C 0.3258(15) -0.2534(9) 0.9113(7) 0.100(4) Uani 1 1 d . . . . .
H00V H 0.378698 -0.189678 0.915927 0.120 Uiso 1 1 calc R U . . .
C00W C 0.2808(14) 0.9093(9) 0.1729(6) 0.097(3) Uani 1 1 d . . . . .
H00A H 0.172470 0.935784 0.208631 0.116 Uiso 1 1 calc R U . . .
H00B H 0.251635 0.853612 0.140031 0.116 Uiso 1 1 calc R U . . .
C00X C 0.4419(15) 0.8520(9) 0.2222(7) 0.097(3) Uani 1 1 d . . . . .
H00C H 0.546879 0.821438 0.185877 0.116 Uiso 1 1 calc R U . . .
H00D H 0.477077 0.910388 0.250754 0.116 Uiso 1 1 calc R U . . .
C00Y C 0.3314(16) 1.0139(10) 0.1179(8) 0.127(5) Uani 1 1 d . . . . .
H00E H 0.336907 1.075213 0.151346 0.152 Uiso 1 1 calc R U . . .
H00G H 0.454084 0.989575 0.091637 0.152 Uiso 1 1 calc R U . . .
C00Z C 0.2165(17) -0.2687(9) 0.8448(8) 0.102(4) Uani 1 1 d . . . . .
C010 C 0.234(2) -0.4369(14) 0.9450(9) 0.145(5) Uani 1 1 d . . . . .
H010 H 0.224769 -0.506911 0.976147 0.174 Uiso 1 1 calc R U . . .
C011 C 0.0463(16) -0.1737(13) 0.7139(10) 0.118(4) Uani 1 1 d . . . . .
H011 H -0.034113 -0.224784 0.714578 0.141 Uiso 1 1 calc R U . . .
C012 C 0.245(2) 1.1776(14) 0.0054(9) 0.180(8) Uani 1 1 d . . . . .
H01A H 0.228609 1.237976 0.041962 0.216 Uiso 1 1 calc R U . . .
H01B H 0.373809 1.161427 -0.014890 0.216 Uiso 1 1 calc R U . . .
C013 C 0.198(2) 1.0627(12) 0.0545(8) 0.146(6) Uani 1 1 d . . . . .
H01C H 0.072800 1.080481 0.080001 0.175 Uiso 1 1 calc R U . . .
H01D H 0.201302 1.004525 0.017271 0.175 Uiso 1 1 calc R U . . .
C014 C 0.334(2) -0.3584(16) 0.9683(11) 0.156(6) Uani 1 1 d . . . . .
H014 H 0.398124 -0.372062 1.015330 0.188 Uiso 1 1 calc R U . . .
C015 C 0.137(3) 1.2180(16) -0.0577(10) 0.192(8) Uani 1 1 d . . . . .
H01E H 0.046611 1.178540 -0.068180 0.231 Uiso 1 1 calc R U . . .
H01F H 0.153079 1.285399 -0.090663 0.231 Uiso 1 1 calc R U . . .

loop_
_atom_site_aniso_label
_atom_site_aniso_U_11
_atom_site_aniso_U_22
_atom_site_aniso_U_33
_atom_site_aniso_U_23
_atom_site_aniso_U_13
_atom_site_aniso_U_12
S001 0.115(3) 0.091(2) 0.132(3) 0.0167(18) -0.0339(19) -0.0445(18)
S002 0.199(4) 0.102(3) 0.167(4) 0.015(3) -0.001(3) -0.041(3)
O003 0.096(5) 0.066(5) 0.125(6) 0.009(4) -0.027(4) -0.024(4)
N004 0.068(5) 0.068(6) 0.090(7) 0.016(5) -0.002(4) -0.028(4)
O005 0.140(7) 0.102(6) 0.091(6) 0.017(5) 0.020(5) -0.022(5)
C2 0.048(5) 0.047(5) 0.066(6) -0.001(5) -0.009(4) -0.012(4)
C1 0.056(5) 0.059(6) 0.064(6) 0.002(5) -0.007(5) -0.018(4)
C3 0.045(5) 0.066(6) 0.066(6) 0.002(5) -0.009(4) -0.021(4)
C4 0.058(6) 0.048(5) 0.083(6) 0.012(5) -0.018(5) -0.033(4)
C00A 0.043(5) 0.065(6) 0.053(6) -0.002(5) -0.006(4) -0.014(4)
C00B 0.052(5) 0.059(6) 0.063(6) 0.000(5) -0.003(4) -0.013(4)
C00C 0.037(5) 0.058(6) 0.070(6) 0.004(5) -0.007(4) -0.019(4)
C00D 0.044(5) 0.053(5) 0.068(6) -0.003(5) -0.006(4) -0.011(4)
C00E 0.043(5) 0.066(7) 0.078(7) 0.000(6) -0.015(5) -0.015(4)
C00F 0.059(6) 0.060(6) 0.085(8) 0.015(5) -0.014(5) -0.021(5)
C00G 0.045(5) 0.060(6) 0.075(7) -0.002(5) -0.009(4) -0.016(4)
C00H 0.069(7) 0.075(8) 0.102(9) 0.015(8) -0.001(6) -0.019(5)
C00I 0.082(7) 0.056(6) 0.075(6) -0.001(5) -0.012(5) -0.016(5)
C00J 0.059(6) 0.069(7) 0.090(8) 0.008(7) -0.018(5) -0.012(5)
C00K 0.072(6) 0.068(6) 0.080(7) -0.005(6) -0.004(5) -0.010(5)
C00L 0.063(6) 0.064(7) 0.074(7) -0.001(5) -0.016(5) -0.018(5)
C00M 0.058(6) 0.073(7) 0.075(7) 0.008(6) -0.004(5) -0.016(5)
C00N 0.069(6) 0.072(7) 0.078(7) 0.004(6) -0.009(5) -0.021(5)
C00O 0.080(7) 0.067(7) 0.078(6) 0.000(6) -0.013(5) -0.028(5)
C00P 0.091(7) 0.056(6) 0.106(9) -0.007(6) -0.017(6) -0.033(5)
C00Q 0.086(7) 0.056(6) 0.108(9) -0.004(6) 0.000(6) -0.021(5)
C00R 0.103(8) 0.073(7) 0.082(7) -0.004(6) 0.016(6) -0.028(6)
C00S 0.081(7) 0.081(7) 0.058(6) 0.004(6) -0.003(5) -0.014(5)
C00T 0.102(9) 0.057(6) 0.102(9) 0.002(6) 0.018(7) -0.006(6)
C00U 0.076(7) 0.058(6) 0.105(9) -0.009(6) -0.012(6) -0.022(5)
C00V 0.102(8) 0.065(7) 0.115(9) 0.047(6) -0.021(7) -0.005(6)
C00W 0.081(7) 0.090(8) 0.109(8) 0.023(6) -0.011(6) -0.011(6)
C00X 0.092(8) 0.077(7) 0.118(8) 0.020(6) 0.008(7) -0.030(6)
C00Y 0.108(9) 0.102(9) 0.139(10) 0.062(8) 0.021(8) -0.007(7)
C00Z 0.107(9) 0.071(7) 0.117(9) 0.014(7) 0.017(8) -0.020(6)
C010 0.177(15) 0.105(11) 0.128(12) 0.050(9) 0.002(10) -0.013(10)
C011 0.079(9) 0.131(12) 0.165(13) -0.047(10) -0.009(9) -0.051(8)
C012 0.219(18) 0.147(14) 0.118(12) 0.050(11) 0.035(12) 0.033(12)
C013 0.165(13) 0.126(11) 0.107(10) 0.043(9) 0.012(9) 0.017(10)
C014 0.140(13) 0.144(15) 0.165(14) 0.019(12) 0.002(10) -0.009(11)
C015 0.194(17) 0.198(17) 0.147(14) 0.054(13) -0.015(12) 0.004(13)

loop_
_atom_type_symbol
_atom_type_description
_atom_type_scat_dispersion_real
_atom_type_scat_dispersion_imag
_atom_type_scat_source
C C 0.0033 0.0016 'International Tables Vol C Tables 4.2.6.8 and 6.1.1.4'
H H 0.0000 0.0000 'International Tables Vol C Tables 4.2.6.8 and 6.1.1.4'
N N 0.0061 0.0033 'International Tables Vol C Tables 4.2.6.8 and 6.1.1.4'
O O 0.0106 0.0060 'International Tables Vol C Tables 4.2.6.8 and 6.1.1.4'
S S 0.1246 0.1234 'International Tables Vol C Tables 4.2.6.8 and 6.1.1.4'

loop_
_geom_angle_atom_site_label_1
_geom_angle_atom_site_label_2
_geom_angle_atom_site_label_3
_geom_angle
_geom_angle_site_symmetry_1
_geom_angle_site_symmetry_3
_geom_angle_publ_flag
C00I S001 C00T 91.4(5) . . ?
C010 S002 C00Z 91.7(8) . . ?
C00J N004 C00H 126.1(9) . . ?
C00J N004 C00X 117.2(9) . . ?
C00H N004 C00X 116.7(9) . . ?
C00N C2 C00C 118.1(8) . . ?
C00N C2 C00A 122.7(9) . . ?
C00C C2 C00A 119.1(8) . . ?
C00F C1 C00L 122.6(9) . . ?
C00F C1 C00D 118.5(8) . . ?
C00L C1 C00D 118.9(9) . . ?
C00M C3 C00E 121.1(9) . . ?
C00M C3 C00C 120.0(9) . . ?
C00E C3 C00C 118.9(9) . . ?
C011 C4 C00I 116.7(10) . . ?
C00K C00A C00D 118.1(8) . . ?
C00K C00A C2 121.7(8) . . ?
C00D C00A C2 120.2(8) . . ?
C00Q C00B C00C 117.4(8) . . ?
C00Q C00B C00G 123.4(9) . . ?
C00C C00B C00G 119.2(9) . . ?
C00B C00C C2 121.4(8) . . ?
C00B C00C C3 119.6(8) . . ?
C2 C00C C3 119.0(8) . . ?
C00G C00D C1 121.1(8) . . ?
C00G C00D C00A 119.6(8) . . ?
C1 C00D C00A 119.3(8) . . ?
C00U C00E C3 121.2(9) . . ?
C00U C00E C00J 119.8(10) . . ?
C3 C00E C00J 119.0(10) . . ?
C00S C00F C1 123.4(9) . . ?
C00O C00G C00D 117.5(8) . . ?
C00O C00G C00B 122.1(9) . . ?
C00D C00G C00B 120.4(8) . . ?
O005 C00H N004 122.0(10) . . ?
O005 C00H C00M 121.7(11) . . ?
N004 C00H C00M 116.3(11) . . ?
C4 C00I C00L 128.8(8) . . ?
C4 C00I S001 107.8(7) . . ?
C00L C00I S001 123.5(7) . . ?
O003 C00J N004 121.5(10) . . ?
O003 C00J C00E 121.5(11) . . ?
N004 C00J C00E 116.9(10) . . ?
C00A C00K C00S 121.9(9) . . ?
C00P C00L C1 119.8(9) . . ?
C00P C00L C00I 117.6(8) . . ?
C1 C00L C00I 122.5(9) . . ?
C3 C00M C00R 119.7(9) . . ?
C3 C00M C00H 120.5(10) . . ?
C00R C00M C00H 119.8(10) . . ?
C2 C00N C00U 122.4(9) . . ?
C00G C00O C00P 121.8(9) . . ?
C00L C00P C00O 120.8(9) . . ?
C00B C00Q C00R 124.1(9) . . ?
C00Q C00R C00M 119.2(10) . . ?
C00F C00S C00K 118.8(9) . . ?
C011 C00T C00Z 136.9(13) . . ?
C011 C00T S001 106.8(9) . . ?
C00Z C00T S001 116.3(10) . . ?
C00E C00U C00N 120.4(9) . . ?
C014 C00V C00Z 105.9(12) . . ?
C00X C00W C00Y 108.9(9) . . ?
N004 C00X C00W 112.7(8) . . ?
C013 C00Y C00W 113.4(11) . . ?
C00V C00Z C00T 128.6(10) . . ?
C00V C00Z S002 114.7(8) . . ?
C00T C00Z S002 116.7(10) . . ?
C014 C010 S002 114.6(11) . . ?
C4 C011 C00T 117.3(11) . . ?
C015 C012 C013 113.0(18) . . ?
C00Y C013 C012 111.4(13) . . ?
C010 C014 C00V 113.1(15) . . ?

loop_
_geom_bond_atom_site_label_1
_geom_bond_atom_site_label_2
_geom_bond_distance
_geom_bond_site_symmetry_2
_geom_bond_publ_flag
S001 C00I 1.670(9) . ?
S001 C00T 1.753(11) . ?
S002 C010 1.664(15) . ?
S002 C00Z 1.698(11) . ?
O003 C00J 1.214(11) . ?
N004 C00J 1.376(12) . ?
N004 C00H 1.376(13) . ?
N004 C00X 1.484(11) . ?
O005 C00H 1.214(12) . ?
C2 C00N 1.377(11) . ?
C2 C00C 1.420(11) . ?
C2 C00A 1.444(11) . ?
C1 C00F 1.370(12) . ?
C1 C00L 1.411(12) . ?
C1 C00D 1.425(11) . ?
C3 C00M 1.383(12) . ?
C3 C00E 1.415(12) . ?
C3 C00C 1.445(11) . ?
C4 C011 1.243(15) . ?
C4 C00I 1.351(11) . ?
C00A C00K 1.381(11) . ?
C00A C00D 1.433(11) . ?
C00B C00Q 1.376(12) . ?
C00B C00C 1.406(11) . ?
C00B C00G 1.456(11) . ?
C00D C00G 1.410(11) . ?
C00E C00U 1.325(12) . ?
C00E C00J 1.503(13) . ?
C00F C00S 1.347(12) . ?
C00G C00O 1.383(11) . ?
C00H C00M 1.501(13) . ?
C00I C00L 1.510(12) . ?
C00K C00S 1.401(12) . ?
C00L C00P 1.362(12) . ?
C00M C00R 1.397(13) . ?
C00N C00U 1.409(12) . ?
C00O C00P 1.408(12) . ?
C00Q C00R 1.377(12) . ?
C00T C011 1.303(14) . ?
C00T C00Z 1.508(15) . ?
C00V C014 1.454(17) . ?
C00V C00Z 1.474(16) . ?
C00W C00X 1.493(12) . ?
C00W C00Y 1.533(13) . ?
C00Y C013 1.486(15) . ?
C010 C014 1.40(2) . ?
C012 C015 1.348(18) . ?
C012 C013 1.578(18) . ?
